data_7702061
loop_
_publ_author_name
'Jiang, Lin'
'Zhang, Dong-Yan'
'Suo, Jing-Jing'
'Gu, Wen'
'Tian, Jin-Lei'
'Liu, Xin'
'Yan, Shi-Ping'

_publ_section_title
;
 Synthesis, magnetism and spectral studies of six defective dicubane
 tetranuclear {M4O6} (M = Ni(II), Co(II), Zn(II)) and three trinuclear
 Cd(II) complexes with polydentate Schiff base ligands.
;
_journal_issue 25
_journal_name_full 'Dalton transactions (Cambridge, England : 2003)'
_journal_page_first 10233
_journal_page_last 10248
_journal_paper_doi 10.1039/c6dt00380j
_journal_volume 45
_journal_year 2016
_chemical_formula_moiety 'C20 H24 Co2 N2 O7'
_chemical_formula_sum 'C20 H24 Co2 N2 O7'
_chemical_formula_weight 522.27
_space_group_crystal_system monoclinic
_space_group_IT_number 14
_space_group_name_Hall '-P 2ybc'
_space_group_name_H-M_alt 'P 1 21/c 1'
_atom_sites_solution_hydrogens geom
_atom_sites_solution_primary direct
_atom_sites_solution_secondary difmap
_audit_creation_date 2014-07-22
_audit_creation_method
;
Olex2 1.2
(compiled 2014.06.20 svn.r2946 for OlexSys, GUI svn.r4855)
;
_audit_update_record
;
2015-06-23 deposited with the CCDC.
2016-05-11 downloaded from the CCDC.
;
_cell_angle_alpha 90.00
_cell_angle_beta 102.17(3)
_cell_angle_gamma 90.00
_cell_formula_units_Z 4
_cell_length_a 10.503(2)
_cell_length_b 17.689(4)
_cell_length_c 14.495(3)
_cell_measurement_reflns_used 5490
_cell_measurement_temperature 113.1500
_cell_measurement_theta_max 27.1115
_cell_measurement_theta_min 1.8415
_cell_volume 2632.5(10)
_computing_cell_refinement 'CrystalClear (Rigaku Inc., 2008)'
_computing_data_collection 'CrystalClear (Rigaku Inc., 2008)'
_computing_data_reduction 'CrystalClear (Rigaku Inc., 2008)'
_computing_molecular_graphics 'Olex2 (Dolomanov et al., 2009)'
_computing_publication_material 'Olex2 (Dolomanov et al., 2009)'
_computing_structure_refinement 'XL (Sheldrick, 2008)'
_computing_structure_solution
;
????
;
_diffrn_ambient_temperature 113.1500
_diffrn_detector_area_resol_mean 28.5714
_diffrn_measured_fraction_theta_full 1.000
_diffrn_measured_fraction_theta_max 1.000
_diffrn_measurement_details
;
scan:
	Number of images: 180
	           Slice: -120.0000 - 60.0000
	     Image width: 1.0000
	        Exp time: 8.0000
	   Rotation axis: Omega
	           Omega: 0.0000
	             Chi: 45.0000
	             Phi: 0.0000
	             XTD: 49.9617
	          2theta: -29.9248
scan:
	Number of images: 140
	           Slice: -120.0000 - 20.0000
	     Image width: 1.0000
	        Exp time: 8.0000
	   Rotation axis: Omega
	           Omega: 0.0000
	             Chi: 45.0000
	             Phi: 90.0000
	             XTD: 49.9617
	          2theta: -29.9248
scan:
	Number of images: 70
	           Slice: -120.0000 - -50.0000
	     Image width: 1.0000
	        Exp time: 8.0000
	   Rotation axis: Omega
	           Omega: 0.0000
	             Chi: 45.0000
	             Phi: 180.0000
	             XTD: 49.9617
	          2theta: -29.9248
;
_diffrn_measurement_device
;
Saturn70 (4x4 bin mode)
;
_diffrn_measurement_device_details
;
AFC10: Fixed Chi 2 circle
;
_diffrn_measurement_device_type 'Bruker P4'
_diffrn_measurement_method dtprofit.ref
_diffrn_orient_matrix_type d*Trek
_diffrn_orient_matrix_UB_11 0.0337
_diffrn_orient_matrix_UB_12 -0.0436
_diffrn_orient_matrix_UB_13 0.0803
_diffrn_orient_matrix_UB_21 -0.0486
_diffrn_orient_matrix_UB_22 -0.0284
_diffrn_orient_matrix_UB_23 0.0050
_diffrn_orient_matrix_UB_31 0.0310
_diffrn_orient_matrix_UB_32 -0.0577
_diffrn_orient_matrix_UB_33 -0.0263
_diffrn_radiation_detector CCD
_diffrn_radiation_monochromator Confocal
_diffrn_radiation_type MoK\a
_diffrn_radiation_wavelength 0.71073
_diffrn_reflns_av_R_equivalents 0.1167
_diffrn_reflns_av_unetI/netI 0.0964
_diffrn_reflns_limit_h_max 12
_diffrn_reflns_limit_h_min -11
_diffrn_reflns_limit_k_max 21
_diffrn_reflns_limit_k_min -17
_diffrn_reflns_limit_l_max 17
_diffrn_reflns_limit_l_min -17
_diffrn_reflns_number 16484
_diffrn_reflns_theta_full 25.01
_diffrn_reflns_theta_max 25.01
_diffrn_reflns_theta_min 1.84
_diffrn_source 'Rotating Anode'
_diffrn_source_current 16.0000
_diffrn_source_power 0.8000
_diffrn_source_voltage 50.0000
_exptl_absorpt_coefficient_mu 1.296
_exptl_absorpt_correction_T_max 1.0000
_exptl_absorpt_correction_T_min 0.3311
_exptl_absorpt_correction_type multi-scan
_exptl_crystal_colour Colorless
_exptl_crystal_density_diffrn 1.318
_exptl_crystal_density_method 'not measured'
_exptl_crystal_description Prism
_exptl_crystal_F_000 1072
_exptl_crystal_size_max 0.2
_exptl_crystal_size_mid 0.2
_exptl_crystal_size_min 0.2
_platon_squeeze_details
;
;
_refine_diff_density_max 1.262
_refine_diff_density_min -0.649
_refine_diff_density_rms 0.120
_refine_ls_extinction_method none
_refine_ls_goodness_of_fit_ref 0.989
_refine_ls_hydrogen_treatment constr
_refine_ls_matrix_type full
_refine_ls_number_parameters 284
_refine_ls_number_reflns 4646
_refine_ls_number_restraints 1
_refine_ls_restrained_S_all 0.992
_refine_ls_R_factor_all 0.0925
_refine_ls_R_factor_gt 0.0664
_refine_ls_shift/su_max 0.000
_refine_ls_shift/su_mean 0.000
_refine_ls_structure_factor_coef Fsqd
_refine_ls_weighting_details 'calc w=1/[\s^2^(Fo^2^)+(0.0859P)^2^+0.0000P] where P=(Fo^2^+2Fc^2^)/3'
_refine_ls_weighting_scheme calc
_refine_ls_wR_factor_gt 0.1647
_refine_ls_wR_factor_ref 0.1768
_reflns_number_gt 3287
_reflns_number_total 4646
_reflns_threshold_expression >2sigma(I)
_cod_data_source_file c6dt00380j2.cif
_cod_data_source_block code-sr
_cod_depositor_comments
;
The following automatic conversions were performed:

data item '_exptl_absorpt_correction_type' value 'Multi-scan' was
changed to 'multi-scan' in accordance with the
/home/saulius/struct/COD-crude-data/automatic-downloads/DataCite-retrospective/RSC/depositions/lib/dictionaries/cif_core.dic
dictionary named 'cif_core.dic' version 2.4.2 last updated on
2011-04-26.

Automatic conversion script
Id: cif_fix_values 6909 2019-04-08 15:41:33Z antanas 
;
_cod_original_cell_volume 2632.4(9)
_cod_database_code 7702061
_diffrn_number_total 6058
_olex2_refinement_description
;
1. Fixed Uiso
 At 1.2 times of:
  All C(H) groups, All C(H,H) groups
 At 1.5 times of:
  All C(H,H,H) groups, All O(H,H) groups
2. Rigid bond restraints
 O3, Co2
 with sigma for 1-2 distances of 0.001 and sigma for 1-3 distances of 0.001
3.a Rotating group:
 O7(H7a,H7b)
3.b Ternary CH refined with riding coordinates:
 C37(H37)
3.c Secondary CH2 refined with riding coordinates:
 C14(H14a,H14b), C34(H34a,H34b)
3.d Aromatic/amide H refined with riding coordinates:
 C33(H33), C12(H12), C13(H13), C29(H29), C24(H24), C23(H23), C31(H31), C30(H30)
3.e Idealised Me refined as rotating group:
 C21(H21a,H21b,H21c), C26(H26a,H26b,H26c), C38(H38a,H38b,H38c)
;
_olex2_submission_special_instructions 'No special instructions were received'

loop_
_space_group_symop_id
_space_group_symop_operation_xyz
1 'x, y, z'
2 '-x, y+1/2, -z+1/2'
3 '-x, -y, -z'
4 'x, -y-1/2, z-1/2'

loop_
_atom_site_label
_atom_site_type_symbol
_atom_site_fract_x
_atom_site_fract_y
_atom_site_fract_z
_atom_site_U_iso_or_equiv
_atom_site_adp_type
_atom_site_occupancy
_atom_site_calc_flag
_atom_site_refinement_flags_posn
_atom_site_refinement_flags_adp
Co1 Co 0.51663(7) 0.65056(4) 0.48483(5) 0.0402(2) Uani 1 d . .
Co2 Co 0.50034(8) 0.49279(4) 0.39247(5) 0.0436(3) Uani 1 d . U
O3 O 0.6036(4) 0.5413(2) 0.5129(3) 0.0485(9) Uani 1 d . U
O4 O 0.4051(3) 0.5876(2) 0.3829(2) 0.0400(8) Uani 1 d . .
O1 O 0.6476(4) 0.6770(2) 0.4111(2) 0.0456(9) Uani 1 d . .
O2 O 0.5644(4) 0.3876(2) 0.4038(2) 0.0455(9) Uani 1 d . .
O6 O 0.3481(4) 0.7287(2) 0.3953(2) 0.0431(9) Uani 1 d . .
N1 N 0.3825(4) 0.4567(3) 0.2778(3) 0.0408(11) Uani 1 d . .
C8 C 0.3312(5) 0.6184(3) 0.3059(3) 0.0370(12) Uani 1 d . .
O9 O 0.8139(4) 0.6807(3) 0.3030(3) 0.0600(12) Uani 1 d . .
O7 O 0.6290(6) 0.5385(3) 0.3219(3) 0.0792(15) Uani 1 d . .
H7A H 0.6074 0.5279 0.2614 0.119 Uiso 1 d GR .
H7B H 0.7081 0.5209 0.3433 0.119 Uiso 1 d GR .
C33 C 0.6511(6) 0.7894(3) 0.5637(4) 0.0474(14) Uani 1 d . .
H33 H 0.6580 0.8303 0.6049 0.057 Uiso 1 calc R .
C12 C 0.3081(5) 0.4964(3) 0.2148(4) 0.0407(13) Uani 1 d . .
H12 H 0.2648 0.4721 0.1603 0.049 Uiso 1 calc R .
C13 C 0.2040(5) 0.6155(3) 0.1467(3) 0.0441(13) Uani 1 d . .
H13 H 0.1699 0.5888 0.0917 0.053 Uiso 1 calc R .
C14 C 0.3854(6) 0.3748(3) 0.2669(4) 0.0479(14) Uani 1 d . .
H14A H 0.3732 0.3621 0.2005 0.057 Uiso 1 calc R .
H14B H 0.3150 0.3521 0.2911 0.057 Uiso 1 calc R .
C28 C 0.8211(6) 0.7393(4) 0.3655(4) 0.0504(15) Uani 1 d . .
C29 C 0.9051(6) 0.7999(4) 0.3745(5) 0.0628(19) Uani 1 d . .
H29 H 0.9639 0.8026 0.3348 0.075 Uiso 1 calc R .
N2 N 0.5737(4) 0.7369(3) 0.5748(3) 0.0421(11) Uani 1 d . .
C24 C 0.1733(5) 0.6896(3) 0.1515(4) 0.0464(14) Uani 1 d . .
H24 H 0.1218 0.7134 0.0996 0.056 Uiso 1 calc R .
C22 C 0.2971(5) 0.6943(3) 0.3105(3) 0.0411(13) Uani 1 d . .
C27 C 0.7272(5) 0.7341(3) 0.4244(4) 0.0407(13) Uani 1 d . .
C25 C 0.2868(5) 0.5771(3) 0.2230(3) 0.0443(14) Uani 1 d . .
C23 C 0.2196(5) 0.7306(3) 0.2353(4) 0.0446(13) Uani 1 d . .
H23 H 0.1980 0.7813 0.2395 0.054 Uiso 1 calc R .
C37 C 0.5134(6) 0.3440(3) 0.3195(4) 0.0461(14) Uani 1 d . .
H37 H 0.5761 0.3457 0.2781 0.055 Uiso 1 calc R .
C21 C 0.3151(6) 0.8042(3) 0.4095(4) 0.0485(14) Uani 1 d . .
H21A H 0.3497 0.8183 0.4739 0.073 Uiso 1 calc GR .
H21B H 0.2220 0.8094 0.3961 0.073 Uiso 1 calc GR .
H21C H 0.3509 0.8366 0.3683 0.073 Uiso 1 calc GR .
C31 C 0.8183(6) 0.8531(4) 0.4975(4) 0.0593(18) Uani 1 d . .
H31 H 0.8164 0.8917 0.5408 0.071 Uiso 1 calc R .
C32 C 0.7309(6) 0.7919(3) 0.4920(4) 0.0476(14) Uani 1 d . .
C30 C 0.9061(6) 0.8564(4) 0.4395(5) 0.0648(19) Uani 1 d . .
H30 H 0.9650 0.8962 0.4443 0.078 Uiso 1 calc R .
C34 C 0.5007(6) 0.7374(3) 0.6504(4) 0.0530(16) Uani 1 d . .
H34A H 0.4154 0.7598 0.6281 0.064 Uiso 1 calc R .
H34B H 0.5468 0.7669 0.7035 0.064 Uiso 1 calc R .
C26 C 0.9137(6) 0.6767(5) 0.2495(5) 0.079(2) Uani 1 d . .
H26A H 0.9036 0.7178 0.2053 0.119 Uiso 1 calc GR .
H26B H 0.9068 0.6296 0.2159 0.119 Uiso 1 calc GR .
H26C H 0.9975 0.6800 0.2913 0.119 Uiso 1 calc GR .
C38 C 0.7460(9) 0.5395(6) 0.5422(8) 0.114(3) Uani 1 d . .
H38A H 0.7839 0.5512 0.4892 0.171 Uiso 1 calc GR .
H38B H 0.7734 0.4901 0.5655 0.171 Uiso 1 calc GR .
H38C H 0.7739 0.5762 0.5911 0.171 Uiso 1 calc GR .

loop_
_atom_site_aniso_label
_atom_site_aniso_U_11
_atom_site_aniso_U_22
_atom_site_aniso_U_33
_atom_site_aniso_U_23
_atom_site_aniso_U_13
_atom_site_aniso_U_12
Co1 0.0378(4) 0.0499(5) 0.0353(4) -0.0067(3) 0.0128(3) -0.0044(3)
Co2 0.0497(5) 0.0493(5) 0.0364(4) -0.0066(3) 0.0194(3) -0.0022(4)
O3 0.031(2) 0.061(3) 0.0565(19) -0.0098(17) 0.0147(15) -0.0065(18)
O4 0.040(2) 0.045(2) 0.0348(19) -0.0034(16) 0.0078(16) 0.0008(17)
O1 0.044(2) 0.052(2) 0.045(2) -0.0075(17) 0.0192(18) -0.0110(19)
O2 0.042(2) 0.062(3) 0.0355(19) -0.0158(17) 0.0156(17) -0.0045(19)
O6 0.047(2) 0.046(2) 0.036(2) -0.0038(16) 0.0071(17) 0.0024(18)
N1 0.041(3) 0.049(3) 0.033(2) -0.004(2) 0.009(2) -0.007(2)
C8 0.028(3) 0.058(4) 0.026(2) 0.008(2) 0.006(2) -0.002(2)
O9 0.046(3) 0.091(3) 0.050(2) 0.005(2) 0.026(2) -0.003(2)
O7 0.099(4) 0.089(4) 0.066(3) 0.006(3) 0.054(3) 0.018(3)
C33 0.057(4) 0.043(3) 0.038(3) -0.007(2) 0.001(3) 0.004(3)
C12 0.035(3) 0.055(4) 0.031(3) -0.004(2) 0.003(2) -0.010(3)
C13 0.041(3) 0.062(4) 0.028(3) 0.003(2) 0.005(2) -0.009(3)
C14 0.045(3) 0.063(4) 0.036(3) -0.013(3) 0.009(3) -0.008(3)
C28 0.040(3) 0.069(4) 0.042(3) 0.010(3) 0.006(3) -0.007(3)
C29 0.037(3) 0.089(5) 0.060(4) 0.035(4) 0.004(3) -0.016(3)
N2 0.042(3) 0.049(3) 0.036(2) -0.006(2) 0.010(2) -0.005(2)
C24 0.039(3) 0.058(4) 0.042(3) 0.010(3) 0.008(3) -0.004(3)
C22 0.036(3) 0.055(4) 0.033(3) 0.003(2) 0.010(2) -0.003(3)
C27 0.030(3) 0.047(3) 0.043(3) 0.011(2) 0.003(2) 0.005(3)
C25 0.045(3) 0.064(4) 0.025(3) 0.001(2) 0.010(2) -0.007(3)
C23 0.043(3) 0.052(4) 0.043(3) 0.004(3) 0.018(3) 0.001(3)
C37 0.047(3) 0.057(4) 0.038(3) -0.019(2) 0.018(3) -0.007(3)
C21 0.051(4) 0.053(4) 0.042(3) -0.004(3) 0.011(3) 0.005(3)
C31 0.065(4) 0.058(4) 0.043(3) 0.021(3) -0.015(3) -0.013(3)
C32 0.046(3) 0.049(3) 0.044(3) 0.008(3) 0.002(3) -0.001(3)
C30 0.045(4) 0.081(5) 0.058(4) 0.028(4) -0.012(3) -0.018(4)
C34 0.061(4) 0.061(4) 0.039(3) -0.015(3) 0.016(3) 0.015(3)
C26 0.046(4) 0.148(8) 0.048(4) 0.002(4) 0.021(3) -0.006(4)
C38 0.080(7) 0.106(7) 0.166(10) 0.032(7) 0.049(7) 0.013(6)

loop_
_atom_type_symbol
_atom_type_description
_atom_type_scat_dispersion_real
_atom_type_scat_dispersion_imag
_atom_type_scat_source
C C 0.0033 0.0016 'International Tables Vol C Tables 4.2.6.8 and 6.1.1.4'
H H 0.0000 0.0000 'International Tables Vol C Tables 4.2.6.8 and 6.1.1.4'
Co Co 0.3494 0.9721 'International Tables Vol C Tables 4.2.6.8 and 6.1.1.4'
N N 0.0061 0.0033 'International Tables Vol C Tables 4.2.6.8 and 6.1.1.4'
O O 0.0106 0.0060 'International Tables Vol C Tables 4.2.6.8 and 6.1.1.4'

loop_
_geom_angle_atom_site_label_1
_geom_angle_atom_site_label_2
_geom_angle_atom_site_label_3
_geom_angle
_geom_angle_site_symmetry_1
_geom_angle_site_symmetry_3
O3 Co1 O6 149.26(14) . .
O4 Co1 O3 78.38(14) . .
O4 Co1 O2 96.82(14) . 3_666
O4 Co1 O6 70.95(14) . .
O1 Co1 O3 89.91(15) . .
O1 Co1 O4 95.63(14) . .
O1 Co1 O2 160.34(16) . 3_666
O1 Co1 O6 95.14(15) . .
O1 Co1 N2 91.43(16) . .
O2 Co1 O3 77.80(14) 3_666 .
O2 Co1 O6 103.27(14) 3_666 .
N2 Co1 O3 120.30(17) . .
N2 Co1 O4 160.10(17) . .
N2 Co1 O2 81.89(16) . 3_666
N2 Co1 O6 89.92(16) . .
O3 Co2 O3 79.06(16) 3_666 .
O3 Co2 O7 167.5(2) 3_666 .
O4 Co2 O3 87.83(15) . 3_666
O4 Co2 O3 82.55(16) . .
O4 Co2 O2 168.87(15) . .
O4 Co2 N1 89.84(17) . .
O4 Co2 O7 90.46(18) . .
O2 Co2 O3 102.42(16) . .
O2 Co2 O3 83.41(15) . 3_666
O2 Co2 O7 99.57(17) . .
N1 Co2 O3 172.02(17) . .
N1 Co2 O3 98.30(17) . 3_666
N1 Co2 O2 84.65(17) . .
N1 Co2 O7 94.1(2) . .
O7 Co2 O3 88.4(2) . .
Co2 O3 Co1 97.40(15) 3_666 .
Co2 O3 Co1 95.11(17) . .
Co2 O3 Co2 100.94(16) 3_666 .
C38 O3 Co1 116.3(4) . .
C38 O3 Co2 117.5(5) . 3_666
C38 O3 Co2 124.4(5) . .
Co2 O4 Co1 102.36(16) . .
C8 O4 Co1 122.1(3) . .
C8 O4 Co2 127.8(3) . .
C27 O1 Co1 127.3(3) . .
Co2 O2 Co1 100.46(14) . 3_666
C37 O2 Co1 110.0(3) . 3_666
C37 O2 Co2 111.8(3) . .
C22 O6 Co1 109.5(3) . .
C22 O6 C21 119.3(4) . .
C21 O6 Co1 130.1(3) . .
C12 N1 Co2 127.4(4) . .
C12 N1 C14 119.5(5) . .
C14 N1 Co2 113.1(3) . .
O4 C8 C22 117.6(4) . .
O4 C8 C25 122.3(5) . .
C22 C8 C25 120.1(5) . .
C28 O9 C26 116.9(5) . .
Co2 O7 H7A 111.0 . .
Co2 O7 H7B 111.2 . .
H7A O7 H7B 107.5 . .
N2 C33 H33 117.0 . .
N2 C33 C32 126.1(5) . .
C32 C33 H33 117.0 . .
N1 C12 H12 117.9 . .
N1 C12 C25 124.3(5) . .
C25 C12 H12 117.9 . .
C24 C13 H13 118.9 . .
C24 C13 C25 122.2(5) . .
C25 C13 H13 118.9 . .
N1 C14 H14A 109.7 . .
N1 C14 H14B 109.7 . .
N1 C14 C37 110.0(4) . .
H14A C14 H14B 108.2 . .
C37 C14 H14A 109.7 . .
C37 C14 H14B 109.7 . .
O9 C28 C29 126.7(5) . .
O9 C28 C27 113.3(5) . .
C29 C28 C27 120.0(6) . .
C28 C29 H29 118.5 . .
C30 C29 C28 123.0(6) . .
C30 C29 H29 118.5 . .
C33 N2 Co1 125.8(4) . .
C33 N2 C34 122.8(5) . .
C34 N2 Co1 111.0(4) . .
C13 C24 H24 120.0 . .
C13 C24 C23 120.0(5) . .
C23 C24 H24 120.0 . .
O6 C22 C8 114.4(4) . .
O6 C22 C23 123.8(5) . .
C23 C22 C8 121.8(5) . .
O1 C27 C28 117.5(5) . .
O1 C27 C32 126.1(5) . .
C32 C27 C28 116.4(5) . .
C8 C25 C12 123.6(5) . .
C8 C25 C13 117.0(5) . .
C13 C25 C12 119.0(5) . .
C24 C23 H23 120.6 . .
C22 C23 C24 118.8(6) . .
C22 C23 H23 120.6 . .
O2 C37 C14 111.6(4) . .
O2 C37 H37 108.9 . .
O2 C37 C34 107.6(4) . 3_666
C14 C37 H37 108.9 . .
C14 C37 C34 111.0(5) . 3_666
C34 C37 H37 108.9 3_666 .
O6 C21 H21A 109.5 . .
O6 C21 H21B 109.5 . .
O6 C21 H21C 109.5 . .
H21A C21 H21B 109.5 . .
H21A C21 H21C 109.5 . .
H21B C21 H21C 109.5 . .
C32 C31 H31 119.6 . .
C30 C31 H31 119.6 . .
C30 C31 C32 120.8(7) . .
C27 C32 C33 122.3(5) . .
C31 C32 C33 116.4(6) . .
C31 C32 C27 121.1(5) . .
C29 C30 C31 118.7(6) . .
C29 C30 H30 120.7 . .
C31 C30 H30 120.7 . .
N2 C34 C37 107.8(4) . 3_666
N2 C34 H34A 110.1 . .
N2 C34 H34B 110.1 . .
C37 C34 H34A 110.1 3_666 .
C37 C34 H34B 110.1 3_666 .
H34A C34 H34B 108.5 . .
O9 C26 H26A 109.5 . .
O9 C26 H26B 109.5 . .
O9 C26 H26C 109.5 . .
H26A C26 H26B 109.5 . .
H26A C26 H26C 109.5 . .
H26B C26 H26C 109.5 . .
O3 C38 H38A 109.5 . .
O3 C38 H38B 109.5 . .
O3 C38 H38C 109.5 . .
H38A C38 H38B 109.5 . .
H38A C38 H38C 109.5 . .
H38B C38 H38C 109.5 . .

loop_
_geom_bond_atom_site_label_1
_geom_bond_atom_site_label_2
_geom_bond_distance
_geom_bond_site_symmetry_2
Co1 O3 2.139(4) .
Co1 O4 2.016(4) .
Co1 O1 1.968(3) .
Co1 O2 2.089(3) 3_666
Co1 O6 2.399(4) .
Co1 N2 2.016(4) .
Co2 O3 2.040(4) .
Co2 O3 2.017(4) 3_666
Co2 O4 1.942(4) .
Co2 O2 1.974(4) .
Co2 N1 1.959(4) .
Co2 O7 2.027(4) .
O3 Co2 2.017(4) 3_666
O3 C38 1.467(10) .
O4 C8 1.335(6) .
O1 C27 1.300(6) .
O2 Co1 2.089(3) 3_666
O2 C37 1.449(6) .
O6 C22 1.375(6) .
O6 C21 1.407(6) .
N1 C12 1.279(7) .
N1 C14 1.458(7) .
C8 C22 1.394(8) .
C8 C25 1.400(7) .
O9 C28 1.367(7) .
O9 C26 1.431(7) .
O7 H7A 0.8790 .
O7 H7B 0.8792 .
C33 H33 0.9300 .
C33 N2 1.267(7) .
C33 C32 1.467(8) .
C12 H12 0.9300 .
C12 C25 1.453(8) .
C13 H13 0.9300 .
C13 C24 1.354(8) .
C13 C25 1.428(8) .
C14 H14A 0.9700 .
C14 H14B 0.9700 .
C14 C37 1.501(8) .
C28 C29 1.377(9) .
C28 C27 1.437(7) .
C29 H29 0.9300 .
C29 C30 1.373(10) .
N2 C34 1.465(6) .
C24 H24 0.9300 .
C24 C23 1.409(8) .
C22 C23 1.375(8) .
C27 C32 1.411(8) .
C23 H23 0.9300 .
C37 H37 0.9800 .
C37 C34 1.522(8) 3_666
C21 H21A 0.9600 .
C21 H21B 0.9600 .
C21 H21C 0.9600 .
C31 H31 0.9300 .
C31 C32 1.411(8) .
C31 C30 1.373(9) .
C30 H30 0.9300 .
C34 C37 1.522(8) 3_666
C34 H34A 0.9700 .
C34 H34B 0.9700 .
C26 H26A 0.9600 .
C26 H26B 0.9600 .
C26 H26C 0.9600 .
C38 H38A 0.9600 .
C38 H38B 0.9600 .
C38 H38C 0.9600 .

loop_
_geom_torsion_atom_site_label_1
_geom_torsion_atom_site_label_2
_geom_torsion_atom_site_label_3
_geom_torsion_atom_site_label_4
_geom_torsion
_geom_torsion_site_symmetry_1
_geom_torsion_site_symmetry_4
Co1 O4 C8 C22 -21.4(6) . .
Co1 O4 C8 C25 159.4(4) . .
Co1 O1 C27 C28 175.8(4) . .
Co1 O1 C27 C32 -3.9(8) . .
Co1 O2 C37 C14 84.5(5) 3_666 .
Co1 O2 C37 C34 -37.5(5) 3_666 3_666
Co1 O6 C22 C8 14.0(5) . .
Co1 O6 C22 C23 -165.6(4) . .
Co1 N2 C34 C37 40.6(5) . 3_666
Co2 O4 C8 C22 -165.2(3) . .
Co2 O4 C8 C25 15.6(7) . .
Co2 O2 C37 C14 -26.2(5) . .
Co2 O2 C37 C34 -148.2(3) . 3_666
Co2 N1 C12 C25 -7.3(8) . .
Co2 N1 C14 C37 -24.8(5) . .
O3 Co1 O4 Co2 -9.77(14) . .
O3 Co1 O4 C8 -161.2(4) . .
O3 Co1 O1 C27 -123.5(4) . .
O3 Co1 O6 C22 -22.4(4) . .
O3 Co1 O6 C21 170.1(4) . .
O3 Co1 N2 C33 100.9(5) . .
O3 Co1 N2 C34 -86.7(4) . .
O3 Co2 O3 Co1 -98.57(18) 3_666 .
O3 Co2 O3 Co2 0.0 3_666 3_666
O3 Co2 O3 C38 134.5(6) 3_666 .
O3 Co2 O4 Co1 10.12(14) . .
O3 Co2 O4 Co1 89.37(16) 3_666 .
O3 Co2 O4 C8 159.3(4) . .
O3 Co2 O4 C8 -121.4(4) 3_666 .
O3 Co2 O2 Co1 69.63(17) . 3_666
O3 Co2 O2 Co1 -7.60(15) 3_666 3_666
O3 Co2 O2 C37 109.0(3) 3_666 .
O3 Co2 O2 C37 -173.7(3) . .
O3 Co2 N1 C12 106.6(5) 3_666 .
O3 Co2 N1 C12 36.6(14) . .
O3 Co2 N1 C14 -73.8(4) 3_666 .
O3 Co2 N1 C14 -143.9(11) . .
O4 Co1 O3 Co2 -92.64(16) . 3_666
O4 Co1 O3 Co2 9.12(13) . .
O4 Co1 O3 C38 141.7(5) . .
O4 Co1 O1 C27 158.2(4) . .
O4 Co1 O6 C22 -18.1(3) . .
O4 Co1 O6 C21 174.4(4) . .
O4 Co1 N2 C33 -100.8(6) . .
O4 Co1 N2 C34 71.7(6) . .
O4 Co2 O3 Co1 -9.35(13) . .
O4 Co2 O3 Co2 89.22(17) . 3_666
O4 Co2 O3 C38 -136.2(5) . .
O4 Co2 O2 Co1 -45.9(8) . 3_666
O4 Co2 O2 C37 70.7(8) . .
O4 Co2 N1 C12 18.8(5) . .
O4 Co2 N1 C14 -161.6(3) . .
O4 C8 C22 O6 1.6(6) . .
O4 C8 C22 C23 -178.9(5) . .
O4 C8 C25 C12 4.7(8) . .
O4 C8 C25 C13 177.4(4) . .
O1 Co1 O3 Co2 171.60(16) . 3_666
O1 Co1 O3 Co2 -86.65(15) . .
O1 Co1 O3 C38 45.9(5) . .
O1 Co1 O4 Co2 78.98(17) . .
O1 Co1 O4 C8 -72.4(4) . .
O1 Co1 O6 C22 76.1(3) . .
O1 Co1 O6 C21 -91.4(4) . .
O1 Co1 N2 C33 10.1(5) . .
O1 Co1 N2 C34 -177.4(4) . .
O1 C27 C32 C33 6.7(9) . .
O1 C27 C32 C31 -177.3(5) . .
O2 Co1 O3 Co2 7.06(14) 3_666 3_666
O2 Co1 O3 Co2 108.82(16) 3_666 .
O2 Co1 O3 C38 -118.6(5) 3_666 .
O2 Co1 O4 Co2 -85.78(17) 3_666 .
O2 Co1 O4 C8 122.8(3) 3_666 .
O2 Co1 O1 C27 -72.7(7) 3_666 .
O2 Co1 O6 C22 -110.8(3) 3_666 .
O2 Co1 O6 C21 81.7(4) 3_666 .
O2 Co1 N2 C33 171.6(5) 3_666 .
O2 Co1 N2 C34 -16.0(4) 3_666 .
O2 Co2 O3 Co1 -179.23(13) . .
O2 Co2 O3 Co2 -80.66(18) . 3_666
O2 Co2 O3 C38 53.9(5) . .
O2 Co2 O4 Co1 127.4(7) . .
O2 Co2 O4 C8 -83.4(8) . .
O2 Co2 N1 C12 -170.8(5) . .
O2 Co2 N1 C14 8.7(3) . .
O6 Co1 O3 Co2 -88.5(3) . 3_666
O6 Co1 O3 Co2 13.3(3) . .
O6 Co1 O3 C38 145.9(5) . .
O6 Co1 O4 Co2 172.49(18) . .
O6 Co1 O4 C8 21.1(3) . .
O6 Co1 O1 C27 86.8(4) . .
O6 Co1 N2 C33 -85.0(5) . .
O6 Co1 N2 C34 87.5(4) . .
O6 C22 C23 C24 179.7(5) . .
N1 Co2 O3 Co1 -27.2(12) . .
N1 Co2 O3 Co2 71.3(12) . 3_666
N1 Co2 O3 C38 -154.1(12) . .
N1 Co2 O4 Co1 -172.32(16) . .
N1 Co2 O4 C8 -23.1(4) . .
N1 Co2 O2 Co1 -106.61(17) . 3_666
N1 Co2 O2 C37 10.0(3) . .
N1 C12 C25 C8 -9.1(8) . .
N1 C12 C25 C13 178.3(5) . .
N1 C14 C37 O2 33.0(6) . .
N1 C14 C37 C34 153.0(4) . 3_666
C8 C22 C23 C24 0.2(8) . .
O9 C28 C29 C30 -179.8(6) . .
O9 C28 C27 O1 -1.0(7) . .
O9 C28 C27 C32 178.6(5) . .
O7 Co2 O3 Co1 81.31(18) . .
O7 Co2 O3 Co2 179.9(2) . 3_666
O7 Co2 O3 C38 -45.6(5) . .
O7 Co2 O4 Co1 -78.2(2) . .
O7 Co2 O4 C8 70.9(4) . .
O7 Co2 O2 Co1 160.1(2) . 3_666
O7 Co2 O2 C37 -83.2(3) . .
O7 Co2 N1 C12 -71.6(5) . .
O7 Co2 N1 C14 107.9(4) . .
C33 N2 C34 C37 -146.7(5) . 3_666
C12 N1 C14 C37 154.8(5) . .
C13 C24 C23 C22 0.9(8) . .
C14 N1 C12 C25 173.2(5) . .
C28 C29 C30 C31 -0.8(10) . .
C28 C27 C32 C33 -173.0(5) . .
C28 C27 C32 C31 3.0(8) . .
C29 C28 C27 O1 178.0(5) . .
C29 C28 C27 C32 -2.3(8) . .
N2 Co1 O3 Co2 80.0(2) . 3_666
N2 Co1 O3 Co2 -178.25(16) . .
N2 Co1 O3 C38 -45.7(5) . .
N2 Co1 O4 Co2 -170.8(4) . .
N2 Co1 O4 C8 37.8(6) . .
N2 Co1 O1 C27 -3.2(5) . .
N2 Co1 O6 C22 167.5(3) . .
N2 Co1 O6 C21 0.0(4) . .
N2 C33 C32 C27 1.2(9) . .
N2 C33 C32 C31 -175.0(6) . .
C24 C13 C25 C8 2.9(8) . .
C24 C13 C25 C12 175.9(5) . .
C22 C8 C25 C12 -174.4(5) . .
C22 C8 C25 C13 -1.7(7) . .
C27 C28 C29 C30 1.3(9) . .
C25 C8 C22 O6 -179.3(4) . .
C25 C8 C22 C23 0.3(8) . .
C25 C13 C24 C23 -2.5(8) . .
C21 O6 C22 C8 -177.0(4) . .
C21 O6 C22 C23 3.5(7) . .
C32 C33 N2 Co1 -10.5(8) . .
C32 C33 N2 C34 177.8(5) . .
C32 C31 C30 C29 1.6(9) . .
C30 C31 C32 C33 173.5(5) . .
C30 C31 C32 C27 -2.8(9) . .
C26 O9 C28 C29 8.2(9) . .
C26 O9 C28 C27 -172.8(5) . .

loop_
_platon_squeeze_void_nr
_platon_squeeze_void_average_x
_platon_squeeze_void_average_y
_platon_squeeze_void_average_z
_platon_squeeze_void_volume
_platon_squeeze_void_count_electrons
_platon_squeeze_void_content
1 -0.014 0.000 -0.017 447 141 ' '
2 -0.242 0.500 0.255 447 141 ' '
